data_7001117
loop_
_publ_author_name
'Grguric-Sipka, Sanja'
'Stepanenko, Iryna N.'
'Lazic, Jelena M.'
'Bartel, Caroline'
'Jakupec, Michael A.'
'Arion, Vladimir B.'
'Keppler, Bernhard K.'

_publ_section_title
;
 Synthesis, X-ray diffraction structure, spectroscopic properties and
 antiproliferative activity of a novel ruthenium complex with
 constitutional similarity to cisplatin
;
_journal_issue 17
_journal_name_full 'Dalton Transactions'
_journal_page_first 3334
_journal_page_last 3339
_journal_paper_doi 10.1039/b822725j
_journal_year 2009
_chemical_formula_moiety 'C10 H20 Cl N2 Ru, F6 P'
_chemical_formula_sum 'C10 H20 Cl F6 N2 P Ru'
_chemical_formula_weight 449.77
_chemical_name_common
;Bis(diammine)(hapto$6!-p-cymene)chlorido-ruthenium(ii)
hexafluorophosphate
;
_chemical_name_systematic
;
Bis(diammine)(hapto^6^-p-cymene)chlorido-
ruthenium(II) hexafluorophosphate
;
_space_group_IT_number 2
_symmetry_cell_setting triclinic
_symmetry_space_group_name_Hall '-P 1'
_symmetry_space_group_name_H-M 'P -1'
_atom_sites_solution_hydrogens geom
_atom_sites_solution_primary direct
_atom_sites_solution_secondary difmap
_audit_creation_method SHELXL-97
_cell_angle_alpha 87.861(2)
_cell_angle_beta 88.256(2)
_cell_angle_gamma 78.272(2)
_cell_formula_units_Z 2
_cell_length_a 8.0544(2)
_cell_length_b 8.8166(2)
_cell_length_c 11.2876(3)
_cell_measurement_reflns_used 1144
_cell_measurement_temperature 100(2)
_cell_measurement_theta_max 38.13
_cell_measurement_theta_min 1.90
_cell_volume 784.07(3)
_computing_structure_refinement 'SHELXL-97 (Sheldrick, 1997)'
_computing_structure_solution 'SHELXS-97 (Sheldrick, 1990)'
_diffrn_ambient_temperature 100(2)
_diffrn_measured_fraction_theta_full 0.997
_diffrn_measured_fraction_theta_max 0.997
_diffrn_measurement_device_type 'Bruker APEXII'
_diffrn_measurement_method 'w scan'
_diffrn_radiation_monochromator graphite
_diffrn_radiation_source 'fine-focus sealed tube'
_diffrn_radiation_type MoK\a
_diffrn_radiation_wavelength 0.71073
_diffrn_reflns_av_R_equivalents 0.0323
_diffrn_reflns_av_sigmaI/netI 0.0297
_diffrn_reflns_limit_h_max 11
_diffrn_reflns_limit_h_min -11
_diffrn_reflns_limit_k_max 12
_diffrn_reflns_limit_k_min -12
_diffrn_reflns_limit_l_max 15
_diffrn_reflns_limit_l_min -15
_diffrn_reflns_number 16677
_diffrn_reflns_theta_full 30.08
_diffrn_reflns_theta_max 30.08
_diffrn_reflns_theta_min 2.58
_exptl_absorpt_coefficient_mu 1.327
_exptl_absorpt_correction_T_max 0.6324
_exptl_absorpt_correction_T_min 0.6188
_exptl_absorpt_correction_type multi-scan
_exptl_absorpt_process_details SADABS
_exptl_crystal_colour red
_exptl_crystal_density_diffrn 1.905
_exptl_crystal_density_method 'not measured'
_exptl_crystal_description block
_exptl_crystal_F_000 448
_exptl_crystal_size_max 0.40
_exptl_crystal_size_mid 0.38
_exptl_crystal_size_min 0.38
_refine_diff_density_max 0.535
_refine_diff_density_min -0.865
_refine_diff_density_rms 0.102
_refine_ls_extinction_method none
_refine_ls_goodness_of_fit_ref 1.075
_refine_ls_hydrogen_treatment constr
_refine_ls_matrix_type full
_refine_ls_number_parameters 191
_refine_ls_number_reflns 4586
_refine_ls_number_restraints 0
_refine_ls_restrained_S_all 1.075
_refine_ls_R_factor_all 0.0261
_refine_ls_R_factor_gt 0.0237
_refine_ls_shift/su_max 0.001
_refine_ls_shift/su_mean 0.000
_refine_ls_structure_factor_coef Fsqd
_refine_ls_weighting_details 'calc w=1/[\s^2^(Fo^2^)+(0.0317P)^2^+0.3223P] where P=(Fo^2^+2Fc^2^)/3'
_refine_ls_weighting_scheme calc
_refine_ls_wR_factor_gt 0.0601
_refine_ls_wR_factor_ref 0.0612
_reflns_number_gt 4272
_reflns_number_total 4586
_reflns_threshold_expression >2sigma(I)
_cod_data_source_file b822725j.txt
_cod_data_source_block SAGRJL10
_cod_original_sg_symbol_H-M P-1
_cod_database_code 7001117

loop_
_symmetry_equiv_pos_as_xyz
'x, y, z'
'-x, -y, -z'

loop_
_atom_site_label
_atom_site_type_symbol
_atom_site_fract_x
_atom_site_fract_y
_atom_site_fract_z
_atom_site_U_iso_or_equiv
_atom_site_adp_type
_atom_site_occupancy
_atom_site_symmetry_multiplicity
_atom_site_calc_flag
_atom_site_refinement_flags
_atom_site_disorder_assembly
_atom_site_disorder_group
Ru1 Ru 0.406254(16) 0.293407(15) 0.314605(11) 0.00779(5) Uani 1 1 d . . .
Cl1 Cl 0.61738(5) 0.28416(5) 0.46350(4) 0.01383(9) Uani 1 1 d . . .
P1 P 0.90442(6) 0.67131(6) 0.22291(4) 0.01471(10) Uani 1 1 d . . .
F1 F 1.0409(2) 0.57686(16) 0.13476(14) 0.0401(4) Uani 1 1 d . . .
F2 F 0.90511(14) 0.51467(13) 0.30198(10) 0.0171(2) Uani 1 1 d . . .
F3 F 0.7552(2) 0.6333(2) 0.14727(14) 0.0427(4) Uani 1 1 d . . .
F4 F 0.7678(2) 0.76355(17) 0.31376(13) 0.0458(5) Uani 1 1 d . . .
F5 F 0.90259(18) 0.82653(15) 0.14635(13) 0.0317(3) Uani 1 1 d . . .
F6 F 1.0548(2) 0.70450(18) 0.30052(18) 0.0508(5) Uani 1 1 d . . .
N1 N 0.4456(2) 0.52465(18) 0.27735(14) 0.0149(3) Uani 1 1 d . . .
H1A H 0.3772 0.5693 0.2175 0.022 Uiso 1 1 calc R . .
H1B H 0.5559 0.5209 0.2553 0.022 Uiso 1 1 calc R . .
H1C H 0.4202 0.5816 0.3435 0.022 Uiso 1 1 calc R . .
N2 N 0.2328(2) 0.40685(18) 0.44663(13) 0.0133(3) Uani 1 1 d . . .
H2A H 0.1264 0.4305 0.4171 0.020 Uiso 1 1 calc R . .
H2B H 0.2647 0.4955 0.4670 0.020 Uiso 1 1 calc R . .
H2C H 0.2335 0.3428 0.5118 0.020 Uiso 1 1 calc R . .
C1 C 0.2554(2) 0.1123(2) 0.30266(16) 0.0130(3) Uani 1 1 d . . .
C2 C 0.4280(2) 0.0419(2) 0.31360(16) 0.0124(3) Uani 1 1 d . . .
H2 H 0.4611 -0.0357 0.3737 0.015 Uiso 1 1 calc R . .
C3 C 0.5541(2) 0.0862(2) 0.23504(15) 0.0108(3) Uani 1 1 d . . .
H3 H 0.6699 0.0382 0.2446 0.013 Uiso 1 1 calc R . .
C4 C 0.5102(2) 0.1992(2) 0.14400(15) 0.0100(3) Uani 1 1 d . . .
C5 C 0.3350(2) 0.2713(2) 0.13380(15) 0.0119(3) Uani 1 1 d . . .
H5 H 0.3020 0.3491 0.0737 0.014 Uiso 1 1 calc R . .
C6 C 0.2105(2) 0.2287(2) 0.21155(16) 0.0125(3) Uani 1 1 d . . .
H6 H 0.0950 0.2784 0.2031 0.015 Uiso 1 1 calc R . .
C7 C 0.1229(3) 0.0724(2) 0.38787(19) 0.0199(4) Uani 1 1 d . . .
H7A H 0.0779 -0.0134 0.3574 0.030 Uiso 1 1 calc R . .
H7B H 0.0307 0.1630 0.3967 0.030 Uiso 1 1 calc R . .
H7C H 0.1737 0.0415 0.4651 0.030 Uiso 1 1 calc R . .
C8 C 0.6404(2) 0.2480(2) 0.05929(15) 0.0120(3) Uani 1 1 d . . .
H8 H 0.5974 0.3589 0.0346 0.014 Uiso 1 1 calc R . .
C9 C 0.8133(2) 0.2364(2) 0.11425(17) 0.0170(4) Uani 1 1 d . . .
H9A H 0.8916 0.2695 0.0553 0.026 Uiso 1 1 calc R . .
H9B H 0.8578 0.1288 0.1401 0.026 Uiso 1 1 calc R . .
H9C H 0.8016 0.3033 0.1827 0.026 Uiso 1 1 calc R . .
C10 C 0.6548(3) 0.1509(2) -0.05187(17) 0.0184(4) Uani 1 1 d . . .
H10A H 0.7390 0.1814 -0.1073 0.028 Uiso 1 1 calc R . .
H10B H 0.5445 0.1683 -0.0899 0.028 Uiso 1 1 calc R . .
H10C H 0.6902 0.0408 -0.0294 0.028 Uiso 1 1 calc R . .

loop_
_atom_site_aniso_label
_atom_site_aniso_U_11
_atom_site_aniso_U_22
_atom_site_aniso_U_33
_atom_site_aniso_U_23
_atom_site_aniso_U_13
_atom_site_aniso_U_12
Ru1 0.00806(7) 0.00725(7) 0.00778(7) -0.00083(4) -0.00011(4) -0.00080(5)
Cl1 0.01419(19) 0.01308(19) 0.01382(18) -0.00236(15) -0.00464(15) -0.00081(15)
P1 0.0136(2) 0.0129(2) 0.0156(2) 0.00172(17) 0.00245(17) 0.00129(17)
F1 0.0476(9) 0.0216(7) 0.0411(8) 0.0087(6) 0.0327(7) 0.0095(6)
F2 0.0197(6) 0.0147(5) 0.0151(5) 0.0027(4) 0.0022(4) -0.0005(4)
F3 0.0384(9) 0.0593(10) 0.0347(8) 0.0199(8) -0.0221(7) -0.0210(8)
F4 0.0644(11) 0.0279(8) 0.0267(7) 0.0102(6) 0.0242(7) 0.0285(7)
F5 0.0337(7) 0.0169(6) 0.0382(8) 0.0113(6) 0.0135(6) 0.0056(5)
F6 0.0541(10) 0.0272(8) 0.0775(13) 0.0092(8) -0.0389(9) -0.0199(7)
N1 0.0204(8) 0.0118(7) 0.0125(7) -0.0006(6) 0.0004(6) -0.0034(6)
N2 0.0132(7) 0.0149(7) 0.0109(7) -0.0021(6) 0.0005(5) -0.0004(6)
C1 0.0132(8) 0.0117(8) 0.0152(8) -0.0035(6) 0.0014(6) -0.0047(6)
C2 0.0156(8) 0.0078(7) 0.0135(8) -0.0011(6) 0.0004(6) -0.0019(6)
C3 0.0103(7) 0.0094(7) 0.0122(7) -0.0029(6) 0.0003(6) -0.0001(6)
C4 0.0123(8) 0.0093(7) 0.0086(7) -0.0033(6) 0.0002(6) -0.0018(6)
C5 0.0131(8) 0.0131(8) 0.0095(7) -0.0021(6) -0.0022(6) -0.0025(6)
C6 0.0096(8) 0.0138(8) 0.0146(8) -0.0043(6) -0.0018(6) -0.0025(6)
C7 0.0174(9) 0.0199(9) 0.0240(10) -0.0021(8) 0.0059(7) -0.0085(7)
C8 0.0116(8) 0.0130(8) 0.0117(7) -0.0007(6) 0.0005(6) -0.0030(6)
C9 0.0132(8) 0.0230(9) 0.0166(8) -0.0010(7) 0.0005(7) -0.0080(7)
C10 0.0215(10) 0.0218(9) 0.0128(8) -0.0045(7) 0.0025(7) -0.0064(8)

loop_
_atom_type_symbol
_atom_type_description
_atom_type_scat_dispersion_real
_atom_type_scat_dispersion_imag
_atom_type_scat_source
C C 0.0033 0.0016 'International Tables Vol C Tables 4.2.6.8 and 6.1.1.4'
H H 0.0000 0.0000 'International Tables Vol C Tables 4.2.6.8 and 6.1.1.4'
N N 0.0061 0.0033 'International Tables Vol C Tables 4.2.6.8 and 6.1.1.4'
Cl Cl 0.1484 0.1585 'International Tables Vol C Tables 4.2.6.8 and 6.1.1.4'
Ru Ru -1.2594 0.8363 'International Tables Vol C Tables 4.2.6.8 and 6.1.1.4'
P P 0.1023 0.0942 'International Tables Vol C Tables 4.2.6.8 and 6.1.1.4'
F F 0.0171 0.0103 'International Tables Vol C Tables 4.2.6.8 and 6.1.1.4'

loop_
_geom_angle_atom_site_label_1
_geom_angle_atom_site_label_2
_geom_angle_atom_site_label_3
_geom_angle
_geom_angle_site_symmetry_1
_geom_angle_site_symmetry_3
_geom_angle_publ_flag
N2 Ru1 N1 82.70(6) . . ?
N2 Ru1 C5 122.96(6) . . ?
N1 Ru1 C5 91.67(6) . . ?
N2 Ru1 C6 94.40(6) . . ?
N1 Ru1 C6 114.52(6) . . ?
C5 Ru1 C6 38.05(7) . . ?
N2 Ru1 C3 151.88(6) . . ?
N1 Ru1 C3 124.60(6) . . ?
C5 Ru1 C3 68.07(7) . . ?
C6 Ru1 C3 80.78(7) . . ?
N2 Ru1 C2 114.30(6) . . ?
N1 Ru1 C2 162.90(7) . . ?
C5 Ru1 C2 80.71(7) . . ?
C6 Ru1 C2 67.92(7) . . ?
C3 Ru1 C2 38.30(6) . . ?
N2 Ru1 C4 161.26(6) . . ?
N1 Ru1 C4 95.92(6) . . ?
C5 Ru1 C4 38.30(6) . . ?
C6 Ru1 C4 69.06(7) . . ?
C3 Ru1 C4 37.47(6) . . ?
C2 Ru1 C4 68.65(6) . . ?
N2 Ru1 C1 90.44(6) . . ?
N1 Ru1 C1 151.37(7) . . ?
C5 Ru1 C1 68.88(7) . . ?
C6 Ru1 C1 38.09(7) . . ?
C3 Ru1 C1 68.65(7) . . ?
C2 Ru1 C1 37.44(7) . . ?
C4 Ru1 C1 81.83(7) . . ?
N2 Ru1 Cl1 84.68(4) . . ?
N1 Ru1 Cl1 84.60(4) . . ?
C5 Ru1 Cl1 151.48(5) . . ?
C6 Ru1 Cl1 160.63(5) . . ?
C3 Ru1 Cl1 90.91(5) . . ?
C2 Ru1 Cl1 94.78(5) . . ?
C4 Ru1 Cl1 113.87(5) . . ?
C1 Ru1 Cl1 122.55(5) . . ?
F1 P1 F5 90.91(7) . . ?
F1 P1 F3 90.37(10) . . ?
F5 P1 F3 90.83(8) . . ?
F1 P1 F6 89.31(11) . . ?
F5 P1 F6 90.80(9) . . ?
F3 P1 F6 178.35(9) . . ?
F1 P1 F4 178.79(8) . . ?
F5 P1 F4 90.25(7) . . ?
F3 P1 F4 89.94(10) . . ?
F6 P1 F4 90.35(11) . . ?
F1 P1 F2 89.73(7) . . ?
F5 P1 F2 179.34(7) . . ?
F3 P1 F2 89.31(7) . . ?
F6 P1 F2 89.06(8) . . ?
F4 P1 F2 89.11(7) . . ?
Ru1 N1 H1A 109.5 . . ?
Ru1 N1 H1B 109.5 . . ?
H1A N1 H1B 109.5 . . ?
Ru1 N1 H1C 109.5 . . ?
H1A N1 H1C 109.5 . . ?
H1B N1 H1C 109.5 . . ?
Ru1 N2 H2A 109.5 . . ?
Ru1 N2 H2B 109.5 . . ?
H2A N2 H2B 109.5 . . ?
Ru1 N2 H2C 109.5 . . ?
H2A N2 H2C 109.5 . . ?
H2B N2 H2C 109.5 . . ?
C2 C1 C6 118.10(16) . . ?
C2 C1 C7 121.28(17) . . ?
C6 C1 C7 120.54(16) . . ?
C2 C1 Ru1 70.69(10) . . ?
C6 C1 Ru1 69.50(10) . . ?
C7 C1 Ru1 128.85(13) . . ?
C1 C2 C3 120.71(16) . . ?
C1 C2 Ru1 71.88(10) . . ?
C3 C2 Ru1 70.36(10) . . ?
C1 C2 H2 119.6 . . ?
C3 C2 H2 119.6 . . ?
Ru1 C2 H2 130.9 . . ?
C4 C3 C2 121.39(16) . . ?
C4 C3 Ru1 72.17(10) . . ?
C2 C3 Ru1 71.34(10) . . ?
C4 C3 H3 119.3 . . ?
C2 C3 H3 119.3 . . ?
Ru1 C3 H3 129.8 . . ?
C3 C4 C5 117.74(15) . . ?
C3 C4 C8 122.62(15) . . ?
C5 C4 C8 119.63(15) . . ?
C3 C4 Ru1 70.36(10) . . ?
C5 C4 Ru1 69.48(10) . . ?
C8 C4 Ru1 130.69(12) . . ?
C6 C5 C4 121.03(16) . . ?
C6 C5 Ru1 71.08(10) . . ?
C4 C5 Ru1 72.22(10) . . ?
C6 C5 H5 119.5 . . ?
C4 C5 H5 119.5 . . ?
Ru1 C5 H5 129.8 . . ?
C5 C6 C1 121.01(16) . . ?
C5 C6 Ru1 70.86(10) . . ?
C1 C6 Ru1 72.41(10) . . ?
C5 C6 H6 119.5 . . ?
C1 C6 H6 119.5 . . ?
Ru1 C6 H6 129.8 . . ?
C1 C7 H7A 109.5 . . ?
C1 C7 H7B 109.5 . . ?
H7A C7 H7B 109.5 . . ?
C1 C7 H7C 109.5 . . ?
H7A C7 H7C 109.5 . . ?
H7B C7 H7C 109.5 . . ?
C4 C8 C9 113.39(15) . . ?
C4 C8 C10 108.77(15) . . ?
C9 C8 C10 111.05(15) . . ?
C4 C8 H8 107.8 . . ?
C9 C8 H8 107.8 . . ?
C10 C8 H8 107.8 . . ?
C8 C9 H9A 109.5 . . ?
C8 C9 H9B 109.5 . . ?
H9A C9 H9B 109.5 . . ?
C8 C9 H9C 109.5 . . ?
H9A C9 H9C 109.5 . . ?
H9B C9 H9C 109.5 . . ?
C8 C10 H10A 109.5 . . ?
C8 C10 H10B 109.5 . . ?
H10A C10 H10B 109.5 . . ?
C8 C10 H10C 109.5 . . ?
H10A C10 H10C 109.5 . . ?
H10B C10 H10C 109.5 . . ?

loop_
_geom_bond_atom_site_label_1
_geom_bond_atom_site_label_2
_geom_bond_distance
_geom_bond_site_symmetry_2
_geom_bond_publ_flag
Ru1 N2 2.1425(15) . ?
Ru1 N1 2.1504(15) . ?
Ru1 C5 2.1631(17) . ?
Ru1 C6 2.1660(18) . ?
Ru1 C3 2.1760(17) . ?
Ru1 C2 2.1889(17) . ?
Ru1 C4 2.1995(17) . ?
Ru1 C1 2.2043(18) . ?
Ru1 Cl1 2.4146(4) . ?
P1 F1 1.5857(14) . ?
P1 F5 1.5888(13) . ?
P1 F3 1.5913(16) . ?
P1 F6 1.5963(16) . ?
P1 F4 1.5978(14) . ?
P1 F2 1.6153(12) . ?
N1 H1A 0.9100 . ?
N1 H1B 0.9100 . ?
N1 H1C 0.9100 . ?
N2 H2A 0.9100 . ?
N2 H2B 0.9100 . ?
N2 H2C 0.9100 . ?
C1 C2 1.410(2) . ?
C1 C6 1.427(3) . ?
C1 C7 1.501(3) . ?
C2 C3 1.432(2) . ?
C2 H2 0.9500 . ?
C3 C4 1.406(2) . ?
C3 H3 0.9500 . ?
C4 C5 1.431(2) . ?
C4 C8 1.514(2) . ?
C5 C6 1.411(2) . ?
C5 H5 0.9500 . ?
C6 H6 0.9500 . ?
C7 H7A 0.9800 . ?
C7 H7B 0.9800 . ?
C7 H7C 0.9800 . ?
C8 C9 1.524(3) . ?
C8 C10 1.534(3) . ?
C8 H8 1.0000 . ?
C9 H9A 0.9800 . ?
C9 H9B 0.9800 . ?
C9 H9C 0.9800 . ?
C10 H10A 0.9800 . ?
C10 H10B 0.9800 . ?
C10 H10C 0.9800 . ?

loop_
_geom_torsion_atom_site_label_1
_geom_torsion_atom_site_label_2
_geom_torsion_atom_site_label_3
_geom_torsion_atom_site_label_4
_geom_torsion
_geom_torsion_site_symmetry_1
_geom_torsion_site_symmetry_2
_geom_torsion_site_symmetry_3
_geom_torsion_site_symmetry_4
_geom_torsion_publ_flag
N2 Ru1 C1 C2 -131.82(11) . . . . ?
N1 Ru1 C1 C2 152.72(13) . . . . ?
C5 Ru1 C1 C2 102.71(11) . . . . ?
C6 Ru1 C1 C2 131.60(15) . . . . ?
C3 Ru1 C1 C2 28.90(10) . . . . ?
C4 Ru1 C1 C2 65.32(11) . . . . ?
Cl1 Ru1 C1 C2 -47.85(12) . . . . ?
N2 Ru1 C1 C6 96.58(10) . . . . ?
N1 Ru1 C1 C6 21.11(18) . . . . ?
C5 Ru1 C1 C6 -28.89(10) . . . . ?
C3 Ru1 C1 C6 -102.70(11) . . . . ?
C2 Ru1 C1 C6 -131.60(15) . . . . ?
C4 Ru1 C1 C6 -66.28(10) . . . . ?
Cl1 Ru1 C1 C6 -179.45(8) . . . . ?
N2 Ru1 C1 C7 -16.72(17) . . . . ?
N1 Ru1 C1 C7 -92.2(2) . . . . ?
C5 Ru1 C1 C7 -142.19(18) . . . . ?
C6 Ru1 C1 C7 -113.3(2) . . . . ?
C3 Ru1 C1 C7 144.01(18) . . . . ?
C2 Ru1 C1 C7 115.1(2) . . . . ?
C4 Ru1 C1 C7 -179.58(18) . . . . ?
Cl1 Ru1 C1 C7 67.25(18) . . . . ?
C6 C1 C2 C3 -0.2(3) . . . . ?
C7 C1 C2 C3 -177.10(17) . . . . ?
Ru1 C1 C2 C3 -52.72(15) . . . . ?
C6 C1 C2 Ru1 52.56(15) . . . . ?
C7 C1 C2 Ru1 -124.39(17) . . . . ?
N2 Ru1 C2 C1 54.85(12) . . . . ?
N1 Ru1 C2 C1 -131.7(2) . . . . ?
C5 Ru1 C2 C1 -67.23(11) . . . . ?
C6 Ru1 C2 C1 -29.86(10) . . . . ?
C3 Ru1 C2 C1 -133.42(15) . . . . ?
C4 Ru1 C2 C1 -105.05(11) . . . . ?
Cl1 Ru1 C2 C1 141.16(10) . . . . ?
N2 Ru1 C2 C3 -171.73(10) . . . . ?
N1 Ru1 C2 C3 1.7(3) . . . . ?
C5 Ru1 C2 C3 66.20(10) . . . . ?
C6 Ru1 C2 C3 103.57(11) . . . . ?
C4 Ru1 C2 C3 28.37(10) . . . . ?
C1 Ru1 C2 C3 133.42(15) . . . . ?
Cl1 Ru1 C2 C3 -85.42(10) . . . . ?
C1 C2 C3 C4 -0.8(3) . . . . ?
Ru1 C2 C3 C4 -54.22(15) . . . . ?
C1 C2 C3 Ru1 53.40(15) . . . . ?
N2 Ru1 C3 C4 149.48(13) . . . . ?
N1 Ru1 C3 C4 -46.05(12) . . . . ?
C5 Ru1 C3 C4 30.08(10) . . . . ?
C6 Ru1 C3 C4 67.46(11) . . . . ?
C2 Ru1 C3 C4 133.32(15) . . . . ?
C1 Ru1 C3 C4 105.03(11) . . . . ?
Cl1 Ru1 C3 C4 -130.12(10) . . . . ?
N2 Ru1 C3 C2 16.15(19) . . . . ?
N1 Ru1 C3 C2 -179.38(10) . . . . ?
C5 Ru1 C3 C2 -103.25(11) . . . . ?
C6 Ru1 C3 C2 -65.87(11) . . . . ?
C4 Ru1 C3 C2 -133.32(15) . . . . ?
C1 Ru1 C3 C2 -28.30(10) . . . . ?
Cl1 Ru1 C3 C2 96.55(10) . . . . ?
C2 C3 C4 C5 1.3(3) . . . . ?
Ru1 C3 C4 C5 -52.54(14) . . . . ?
C2 C3 C4 C8 -179.76(16) . . . . ?
Ru1 C3 C4 C8 126.40(16) . . . . ?
C2 C3 C4 Ru1 53.84(15) . . . . ?
N2 Ru1 C4 C3 -131.84(18) . . . . ?
N1 Ru1 C4 C3 143.43(10) . . . . ?
C5 Ru1 C4 C3 -131.40(15) . . . . ?
C6 Ru1 C4 C3 -102.54(11) . . . . ?
C2 Ru1 C4 C3 -28.96(10) . . . . ?
C1 Ru1 C4 C3 -65.33(11) . . . . ?
Cl1 Ru1 C4 C3 56.73(11) . . . . ?
N2 Ru1 C4 C5 -0.4(2) . . . . ?
N1 Ru1 C4 C5 -85.17(11) . . . . ?
C6 Ru1 C4 C5 28.85(10) . . . . ?
C3 Ru1 C4 C5 131.40(15) . . . . ?
C2 Ru1 C4 C5 102.44(11) . . . . ?
C1 Ru1 C4 C5 66.06(11) . . . . ?
Cl1 Ru1 C4 C5 -171.87(9) . . . . ?
N2 Ru1 C4 C8 111.5(2) . . . . ?
N1 Ru1 C4 C8 26.82(16) . . . . ?
C5 Ru1 C4 C8 111.99(19) . . . . ?
C6 Ru1 C4 C8 140.84(17) . . . . ?
C3 Ru1 C4 C8 -116.6(2) . . . . ?
C2 Ru1 C4 C8 -145.57(17) . . . . ?
C1 Ru1 C4 C8 178.05(16) . . . . ?
Cl1 Ru1 C4 C8 -59.89(16) . . . . ?
C3 C4 C5 C6 -0.9(3) . . . . ?
C8 C4 C5 C6 -179.84(16) . . . . ?
Ru1 C4 C5 C6 -53.83(15) . . . . ?
C3 C4 C5 Ru1 52.96(14) . . . . ?
C8 C4 C5 Ru1 -126.01(15) . . . . ?
N2 Ru1 C5 C6 -47.16(13) . . . . ?
N1 Ru1 C5 C6 -129.53(11) . . . . ?
C3 Ru1 C5 C6 103.54(11) . . . . ?
C2 Ru1 C5 C6 65.86(11) . . . . ?
C4 Ru1 C5 C6 133.01(15) . . . . ?
C1 Ru1 C5 C6 28.92(10) . . . . ?
Cl1 Ru1 C5 C6 148.72(9) . . . . ?
N2 Ru1 C5 C4 179.83(9) . . . . ?
N1 Ru1 C5 C4 97.45(10) . . . . ?
C6 Ru1 C5 C4 -133.01(15) . . . . ?
C3 Ru1 C5 C4 -29.47(10) . . . . ?
C2 Ru1 C5 C4 -67.16(10) . . . . ?
C1 Ru1 C5 C4 -104.09(11) . . . . ?
Cl1 Ru1 C5 C4 15.71(17) . . . . ?
C4 C5 C6 C1 -0.1(3) . . . . ?
Ru1 C5 C6 C1 -54.42(16) . . . . ?
C4 C5 C6 Ru1 54.35(15) . . . . ?
C2 C1 C6 C5 0.6(3) . . . . ?
C7 C1 C6 C5 177.56(17) . . . . ?
Ru1 C1 C6 C5 53.71(15) . . . . ?
C2 C1 C6 Ru1 -53.13(15) . . . . ?
C7 C1 C6 Ru1 123.84(17) . . . . ?
N2 Ru1 C6 C5 141.90(10) . . . . ?
N1 Ru1 C6 C5 57.92(12) . . . . ?
C3 Ru1 C6 C5 -66.01(11) . . . . ?
C2 Ru1 C6 C5 -103.63(11) . . . . ?
C4 Ru1 C6 C5 -29.03(10) . . . . ?
C1 Ru1 C6 C5 -133.01(15) . . . . ?
Cl1 Ru1 C6 C5 -131.62(13) . . . . ?
N2 Ru1 C6 C1 -85.09(10) . . . . ?
N1 Ru1 C6 C1 -169.06(10) . . . . ?
C5 Ru1 C6 C1 133.01(15) . . . . ?
C3 Ru1 C6 C1 67.00(11) . . . . ?
C2 Ru1 C6 C1 29.38(10) . . . . ?
C4 Ru1 C6 C1 103.99(11) . . . . ?
Cl1 Ru1 C6 C1 1.4(2) . . . . ?
C3 C4 C8 C9 -30.7(2) . . . . ?
C5 C4 C8 C9 148.26(17) . . . . ?
Ru1 C4 C8 C9 60.7(2) . . . . ?
C3 C4 C8 C10 93.4(2) . . . . ?
C5 C4 C8 C10 -87.7(2) . . . . ?
Ru1 C4 C8 C10 -175.22(13) . . . . ?
